data_4001239
loop_
_publ_author_name
'Demadis, Konstantinos D.'
'Papadaki, Maria'
'Raptis, Raphael G.'
'Zhao, Hong'

_publ_section_title
;
 Corrugated, Sheet-Like Architectures in Layered Alkaline-Earth
 MetalR,S-Hydroxyphosphonoacetate Frameworks: Applications for
 Anticorrosion Protection of Metal Surfaces
;
_journal_issue 15
_journal_name_full 'Chemistry of Materials'
_journal_page_first 4835
_journal_paper_doi 10.1021/cm801004w
_journal_volume 20
_journal_year 2008
_chemical_formula_sum 'C2 H11 O10 P Sr'
_chemical_formula_weight 313.70
_chemical_name_systematic
; 
 ? 
;
_space_group_IT_number 14
_symmetry_cell_setting monoclinic
_symmetry_space_group_name_Hall '-P 2ybc'
_symmetry_space_group_name_H-M 'P 1 21/c 1'
_atom_sites_solution_hydrogens geom
_atom_sites_solution_primary direct
_atom_sites_solution_secondary difmap
_audit_creation_method SHELXL-97
_cell_angle_alpha 90.00
_cell_angle_beta 112.404(18)
_cell_angle_gamma 90.00
_cell_formula_units_Z 4
_cell_length_a 11.381(3)
_cell_length_b 6.9693(17)
_cell_length_c 13.271(3)
_cell_measurement_temperature 293(2)
_cell_volume 973.2(4)
_computing_cell_refinement 'Bruker SMART'
_computing_data_collection 'Bruker SMART'
_computing_data_reduction 'Bruker SHELXTL'
_computing_molecular_graphics 'Bruker SHELXTL'
_computing_publication_material 'Bruker SHELXTL'
_computing_structure_refinement 'SHELXL-97 (Sheldrick, 1997)'
_computing_structure_solution 'SHELXS-97 (Sheldrick, 1990)'
_diffrn_ambient_temperature 293(2)
_diffrn_measured_fraction_theta_full 0.895
_diffrn_measured_fraction_theta_max 0.895
_diffrn_measurement_device_type 'CCD area detector'
_diffrn_measurement_method 'phi and omega scans'
_diffrn_radiation_monochromator graphite
_diffrn_radiation_source 'fine-focus sealed tube'
_diffrn_radiation_type MoK\a
_diffrn_radiation_wavelength 0.71073
_diffrn_reflns_av_R_equivalents 0.0210
_diffrn_reflns_av_sigmaI/netI 0.0168
_diffrn_reflns_limit_h_max 14
_diffrn_reflns_limit_h_min -14
_diffrn_reflns_limit_k_max 8
_diffrn_reflns_limit_k_min -7
_diffrn_reflns_limit_l_max 15
_diffrn_reflns_limit_l_min -17
_diffrn_reflns_number 5806
_diffrn_reflns_theta_full 27.98
_diffrn_reflns_theta_max 27.98
_diffrn_reflns_theta_min 1.94
_exptl_absorpt_coefficient_mu 5.740
_exptl_absorpt_correction_type none
_exptl_crystal_colour COLORLESS
_exptl_crystal_density_diffrn 2.141
_exptl_crystal_density_method 'not measured'
_exptl_crystal_description BLOCK
_exptl_crystal_F_000 624
_exptl_crystal_size_max 0.20
_exptl_crystal_size_mid 0.16
_exptl_crystal_size_min 0.09
_refine_diff_density_max 0.656
_refine_diff_density_min -0.800
_refine_diff_density_rms 0.101
_refine_ls_extinction_method none
_refine_ls_goodness_of_fit_ref 1.078
_refine_ls_hydrogen_treatment mixed
_refine_ls_matrix_type full
_refine_ls_number_parameters 147
_refine_ls_number_reflns 2101
_refine_ls_number_restraints 1
_refine_ls_restrained_S_all 1.078
_refine_ls_R_factor_all 0.0264
_refine_ls_R_factor_gt 0.0242
_refine_ls_shift/su_max 0.001
_refine_ls_shift/su_mean 0.000
_refine_ls_structure_factor_coef Fsqd
_refine_ls_weighting_details 'calc w=1/[\s^2^(Fo^2^)+(0.0458P)^2^+0.3853P] where P=(Fo^2^+2Fc^2^)/3'
_refine_ls_weighting_scheme calc
_refine_ls_wR_factor_gt 0.0655
_refine_ls_wR_factor_ref 0.0666
_reflns_number_gt 1956
_reflns_number_total 2101
_reflns_threshold_expression >2sigma(I)
_cod_data_source_file cm801004w-file005.cif
_cod_data_source_block rgr186
_cod_depositor_comments
;
The following automatic conversions were performed:

'_symmetry_cell_setting' value 'Monoclinic' changed to 'monoclinic'
according to /home/saulius/struct/CIF-dictionaries/cif_core.dic
dictionary named 'cif_core.dic' version 2.4.1 from 2010-06-29.

Automatic conversion script
Id: cif_fix_values 1715 2011-07-08 13:25:40Z adriana 
;
_cod_original_sg_symbol_H-M P2(1)/c
_cod_database_code 4001239

loop_
_symmetry_equiv_pos_as_xyz
'x, y, z'
'-x, y+1/2, -z+1/2'
'-x, -y, -z'
'x, -y-1/2, z-1/2'

loop_
_atom_site_label
_atom_site_type_symbol
_atom_site_fract_x
_atom_site_fract_y
_atom_site_fract_z
_atom_site_U_iso_or_equiv
_atom_site_adp_type
_atom_site_occupancy
_atom_site_symmetry_multiplicity
_atom_site_calc_flag
_atom_site_refinement_flags
Sr1 Sr 0.150038(18) 0.05899(3) 0.650510(15) 0.01775(9) Uani 1 1 d .
P1 P 0.37147(5) 0.28084(8) 0.90335(4) 0.01749(13) Uani 1 1 d .
C1 C 0.2584(2) 0.2007(3) 0.96259(17) 0.0183(4) Uani 1 1 d .
H1A H 0.2573 0.0601 0.9632 0.022 Uiso 1 1 calc R
C2 C 0.1257(2) 0.2726(3) 0.89359(18) 0.0201(4) Uani 1 1 d .
O1 O 0.29657(17) 0.2683(3) 1.07178(13) 0.0290(4) Uani 1 1 d .
H1B H 0.3358 0.1836 1.1141 0.044 Uiso 1 1 calc R
O2 O 0.35972(17) 0.4964(3) 0.88724(15) 0.0294(4) Uani 1 1 d .
O3 O 0.50520(15) 0.2282(2) 0.99128(14) 0.0254(4) Uani 1 1 d .
H3A H 0.5391 0.3252 1.0247 0.038 Uiso 1 1 calc R
O4 O 0.34919(15) 0.1656(3) 0.80223(13) 0.0241(4) Uani 1 1 d .
O5 O 0.07177(16) 0.3903(3) 0.93368(13) 0.0244(4) Uani 1 1 d .
O6 O 0.07811(17) 0.2051(3) 0.79848(14) 0.0366(5) Uani 1 1 d .
O7 O 0.0086(4) 0.3667(5) 0.5845(3) 0.0916(13) Uani 1 1 d D
H7A H 0.0229 0.4169 0.5345 0.137 Uiso 1 1 calc R
O8 O 0.1770(2) -0.2289(4) 0.7785(2) 0.0511(7) Uani 1 1 d .
H8A H 0.1071 -0.2745 0.7687 0.077 Uiso 1 1 calc R
O9 O 0.2458(2) -0.2058(3) 0.5669(2) 0.0498(6) Uani 1 1 d .
H9A H 0.2965 -0.2703 0.6160 0.075 Uiso 1 1 calc R
O10 O 0.5779(2) 0.0341(3) 0.80578(18) 0.0347(5) Uani 1 1 d .
H10B H 0.499(4) 0.067(5) 0.799(3) 0.049(11) Uiso 1 1 d .
H10A H 0.576(4) 0.024(6) 0.743(4) 0.051(11) Uiso 1 1 d .
H8B H 0.232(4) -0.304(6) 0.808(4) 0.066(13) Uiso 1 1 d .
H9B H 0.283(9) -0.219(15) 0.521(8) 0.21(4) Uiso 1 1 d .
H7B H -0.026(6) 0.387(10) 0.626(5) 0.12(2) Uiso 1 1 d D

loop_
_atom_site_aniso_label
_atom_site_aniso_U_11
_atom_site_aniso_U_22
_atom_site_aniso_U_33
_atom_site_aniso_U_23
_atom_site_aniso_U_13
_atom_site_aniso_U_12
Sr1 0.01653(13) 0.02172(14) 0.01380(13) -0.00082(7) 0.00445(9) -0.00224(7)
P1 0.0155(3) 0.0192(3) 0.0151(3) -0.0014(2) 0.0029(2) -0.00146(19)
C1 0.0201(10) 0.0207(11) 0.0142(10) -0.0009(8) 0.0066(8) 0.0041(8)
C2 0.0167(10) 0.0261(11) 0.0172(10) 0.0000(9) 0.0059(8) 0.0002(8)
O1 0.0297(9) 0.0430(11) 0.0116(7) 0.0001(7) 0.0047(7) 0.0156(8)
O2 0.0264(9) 0.0201(8) 0.0304(9) 0.0026(8) -0.0019(7) -0.0040(7)
O3 0.0192(8) 0.0245(8) 0.0252(9) -0.0047(7) 0.0003(7) 0.0023(7)
O4 0.0196(8) 0.0359(10) 0.0168(8) -0.0062(7) 0.0069(6) -0.0047(7)
O5 0.0210(8) 0.0300(9) 0.0197(8) -0.0035(7) 0.0049(7) 0.0073(7)
O6 0.0208(9) 0.0645(14) 0.0202(9) -0.0150(9) 0.0028(7) 0.0079(8)
O7 0.174(4) 0.067(2) 0.0666(19) 0.0355(16) 0.082(2) 0.072(2)
O8 0.0243(10) 0.0468(13) 0.0747(17) 0.0333(12) 0.0105(10) 0.0037(9)
O9 0.0607(15) 0.0453(13) 0.0492(14) 0.0034(10) 0.0272(12) 0.0226(11)
O10 0.0333(11) 0.0442(12) 0.0280(11) -0.0009(8) 0.0132(9) 0.0116(8)

loop_
_atom_type_symbol
_atom_type_description
_atom_type_scat_dispersion_real
_atom_type_scat_dispersion_imag
_atom_type_scat_source
Sr Sr -1.5307 3.2498 'International Tables Vol C Tables 4.2.6.8 and 6.1.1.4'
P P 0.1023 0.0942 'International Tables Vol C Tables 4.2.6.8 and 6.1.1.4'
C C 0.0033 0.0016 'International Tables Vol C Tables 4.2.6.8 and 6.1.1.4'
O O 0.0106 0.0060 'International Tables Vol C Tables 4.2.6.8 and 6.1.1.4'
H H 0.0000 0.0000 'International Tables Vol C Tables 4.2.6.8 and 6.1.1.4'

loop_
_geom_angle_atom_site_label_1
_geom_angle_atom_site_label_2
_geom_angle_atom_site_label_3
_geom_angle
_geom_angle_site_symmetry_1
_geom_angle_site_symmetry_3
O4 Sr1 O8 81.76(7) . .
O4 Sr1 O1 70.13(5) . 4_565
O8 Sr1 O1 134.35(7) . 4_565
O4 Sr1 O9 98.96(7) . .
O8 Sr1 O9 76.33(9) . .
O1 Sr1 O9 73.56(7) 4_565 .
O4 Sr1 O6 74.09(6) . .
O8 Sr1 O6 78.46(8) . .
O1 Sr1 O6 124.09(7) 4_565 .
O9 Sr1 O6 154.57(8) . .
O4 Sr1 O5 155.09(5) . 2_546
O8 Sr1 O5 77.55(6) . 2_546
O1 Sr1 O5 134.75(5) 4_565 2_546
O9 Sr1 O5 89.55(8) . 2_546
O6 Sr1 O5 88.18(6) . 2_546
O4 Sr1 O7 106.14(11) . .
O8 Sr1 O7 139.67(9) . .
O1 Sr1 O7 83.83(10) 4_565 .
O9 Sr1 O7 137.92(8) . .
O6 Sr1 O7 66.61(8) . .
O5 Sr1 O7 81.69(12) 2_546 .
O4 Sr1 O5 130.56(5) . 4_565
O8 Sr1 O5 135.75(8) . 4_565
O1 Sr1 O5 60.47(5) 4_565 4_565
O9 Sr1 O5 70.03(7) . 4_565
O6 Sr1 O5 133.11(6) . 4_565
O5 Sr1 O5 74.35(6) 2_546 4_565
O7 Sr1 O5 67.97(8) . 4_565
O4 Sr1 P1 17.58(4) . .
O8 Sr1 P1 81.82(6) . .
O1 Sr1 P1 81.35(4) 4_565 .
O9 Sr1 P1 115.76(6) . .
O6 Sr1 P1 56.74(4) . .
O5 Sr1 P1 142.31(4) 2_546 .
O7 Sr1 P1 94.62(10) . .
O5 Sr1 P1 138.75(4) 4_565 .
O4 Sr1 Sr1 167.13(4) . 3_556
O8 Sr1 Sr1 108.81(6) . 3_556
O1 Sr1 Sr1 97.01(4) 4_565 3_556
O9 Sr1 Sr1 77.16(6) . 3_556
O6 Sr1 Sr1 114.53(4) . 3_556
O5 Sr1 Sr1 37.78(4) 2_546 3_556
O7 Sr1 Sr1 70.85(10) . 3_556
O5 Sr1 Sr1 36.57(4) 4_565 3_556
P1 Sr1 Sr1 165.470(13) . 3_556
O4 P1 O2 115.37(11) . .
O4 P1 O3 109.01(10) . .
O2 P1 O3 110.19(9) . .
O4 P1 C1 108.28(10) . .
O2 P1 C1 108.89(11) . .
O3 P1 C1 104.52(10) . .
O4 P1 Sr1 30.27(6) . .
O2 P1 Sr1 107.14(7) . .
O3 P1 Sr1 135.49(7) . .
C1 P1 Sr1 85.08(7) . .
O1 C1 C2 110.57(18) . .
O1 C1 P1 110.08(16) . .
C2 C1 P1 109.84(15) . .
O1 C1 H1A 108.8 . .
C2 C1 H1A 108.8 . .
P1 C1 H1A 108.8 . .
O5 C2 O6 125.1(2) . .
O5 C2 C1 119.51(19) . .
O6 C2 C1 115.4(2) . .
C1 O1 Sr1 124.93(13) . 4_566
C1 O1 H1B 109.5 . .
Sr1 O1 H1B 109.1 4_566 .
P1 O3 H3A 109.5 . .
P1 O4 Sr1 132.15(9) . .
C2 O5 Sr1 131.24(14) . 2_556
C2 O5 Sr1 121.45(14) . 4_566
Sr1 O5 Sr1 105.65(6) 2_556 4_566
C2 O6 Sr1 139.67(15) . .
Sr1 O7 H7A 109.5 . .
Sr1 O7 H7B 108(5) . .
H7A O7 H7B 141.4 . .
Sr1 O8 H8A 109.5 . .
Sr1 O8 H8B 136(3) . .
H8A O8 H8B 110.7 . .
Sr1 O9 H9A 109.5 . .
Sr1 O9 H9B 141(7) . .
H9A O9 H9B 96.2 . .
H10B O10 H10A 106(4) . .

loop_
_geom_bond_atom_site_label_1
_geom_bond_atom_site_label_2
_geom_bond_distance
_geom_bond_site_symmetry_2
Sr1 O4 2.5030(17) .
Sr1 O8 2.570(2) .
Sr1 O1 2.5786(17) 4_565
Sr1 O9 2.597(2) .
Sr1 O6 2.6055(18) .
Sr1 O5 2.6178(17) 2_546
Sr1 O7 2.623(3) .
Sr1 O5 2.6916(18) 4_565
Sr1 P1 3.6817(10) .
Sr1 Sr1 4.2306(12) 3_556
P1 O4 1.5000(17) .
P1 O2 1.516(2) .
P1 O3 1.5680(17) .
P1 C1 1.833(2) .
C1 O1 1.425(3) .
C1 C2 1.521(3) .
C1 H1A 0.9800 .
C2 O5 1.258(3) .
C2 O6 1.260(3) .
O1 Sr1 2.5786(17) 4_566
O1 H1B 0.8200 .
O3 H3A 0.8200 .
O5 Sr1 2.6178(17) 2_556
O5 Sr1 2.6916(18) 4_566
O7 H7A 0.8200 .
O7 H7B 0.81(2) .
O8 H8A 0.8200 .
O8 H8B 0.79(4) .
O9 H9A 0.8200 .
O9 H9B 0.87(9) .
O10 H10B 0.90(4) .
O10 H10A 0.83(5) .
